data_4080052
loop_
_publ_author_name
'Scholl, Solveig A.'
'Wadepohl, Hubert'
'Gade, Lutz H.'

_publ_section_title
;
 Zirconium Hydrazinediido Complexes Derived from Cyclic Hydrazines and
 Their Role in the Catalytic Synthesis of 1,7-Annulated Indoles
;
_journal_issue 3
_journal_name_full Organometallics
_journal_page_first 937
_journal_paper_doi 10.1021/om301235d
_journal_volume 32
_journal_year 2013
_chemical_absolute_configuration ad
_chemical_formula_sum 'C65 H73 N9 Zr'
_chemical_formula_weight 1071.54
_chemical_properties_physical air-sensitive
_space_group_IT_number 4
_symmetry_cell_setting monoclinic
_symmetry_Int_Tables_number 4
_symmetry_space_group_name_Hall 'P 2yb'
_symmetry_space_group_name_H-M 'P 1 21 1'
_atom_sites_solution_hydrogens geom
_atom_sites_solution_primary dual
_atom_sites_solution_secondary difmap
_audit_block_code ga_ss40
_audit_creation_date
;
'Wed May 30 12:02:59 2012'
;
_audit_creation_method
;
CrysAlisPro, Oxford Diffraction Ltd.,
Version 1.171.35.21 (release 20-01-2012 CrysAlis171 .NET)
(compiled Jan 23 2012,18:06:46)
;
_audit_update_record 'Wed May 30 17:09:15 CEST 2012'
_cell_angle_alpha 90.00
_cell_angle_beta 106.9281(13)
_cell_angle_gamma 90.00
_cell_formula_units_Z 2
_cell_length_a 11.08162(14)
_cell_length_b 15.8271(2)
_cell_length_c 17.4213(2)
_cell_measurement_reflns_used 22565
_cell_measurement_temperature 110.00(10)
_cell_measurement_theta_max 72.0073
_cell_measurement_theta_min 3.8484
_cell_volume 2923.13(7)
_computing_cell_refinement
;
CrysAlisPro, Agilent Technologies,
Version 1.171.35.21 (release 20-01-2012 CrysAlis171 .NET)
(compiled Jan 23 2012,18:06:46)
;
_computing_data_collection
;
CrysAlisPro, Agilent Technologies,
Version 1.171.35.21 (release 20-01-2012 CrysAlis171 .NET)
(compiled Jan 23 2012,18:06:46)
;
_computing_data_reduction
;
CrysAlisPro, Agilent Technologies,
Version 1.171.35.21 (release 20-01-2012 CrysAlis171 .NET)
(compiled Jan 23 2012,18:06:46)
;
_computing_publication_material 'SHELXL-97 (Sheldrick, 1997)'
_computing_structure_refinement 'SHELXL-97 (Sheldrick, 1997)'
_computing_structure_solution 'SIR2011 (Giacovazzo et al., 2011)'
_diffrn_ambient_temperature 110.00(10)
_diffrn_detector 'CCD plate'
_diffrn_detector_area_resol_mean 7.9621
_diffrn_detector_type 'Agilent EOS'
_diffrn_measured_fraction_theta_full 1.000
_diffrn_measured_fraction_theta_max 0.996
_diffrn_measurement_details
;
  1 omega  -41.00   21.00   1.0000    5.0000
omega____ theta____ kappa____ phi______ frames
    -        0.0000  -57.0000  -60.0000 62

  2 omega  -22.00   22.00   1.0000   20.0000
omega____ theta____ kappa____ phi______ frames
    -      -42.5000   57.0000   60.0000 44

  3 omega  -54.00   -3.00   1.0000   20.0000
omega____ theta____ kappa____ phi______ frames
    -      -42.5000  125.0000  150.0000 51

  4 omega  -52.00  -12.00   1.0000   20.0000
omega____ theta____ kappa____ phi______ frames
    -      -42.5000  -77.0000   60.0000 40

  5 omega -110.00  -65.00   1.0000   20.0000
omega____ theta____ kappa____ phi______ frames
    -      -42.5000  -77.0000   60.0000 45

  6 omega  -45.00  -12.00   1.0000   20.0000
omega____ theta____ kappa____ phi______ frames
    -      -42.5000  -77.0000 -180.0000 33

  7 omega  -57.00  -25.00   1.0000   20.0000
omega____ theta____ kappa____ phi______ frames
    -      -42.5000   57.0000   60.0000 32

  8 omega  -51.00  -12.00   1.0000   20.0000
omega____ theta____ kappa____ phi______ frames
    -      -42.5000  -77.0000  -60.0000 39

  9 omega  -60.00   28.00   1.0000   20.0000
omega____ theta____ kappa____ phi______ frames
    -      -42.5000   50.0000  150.0000 88

 10 omega  -46.00  -12.00   1.0000   20.0000
omega____ theta____ kappa____ phi______ frames
    -      -42.5000  -77.0000  120.0000 34

 11 omega  -50.00   30.00   1.0000   20.0000
omega____ theta____ kappa____ phi______ frames
    -      -42.5000   25.0000  -30.0000 80

 12 omega -113.00  -80.00   1.0000   20.0000
omega____ theta____ kappa____ phi______ frames
    -      -42.5000  -77.0000 -180.0000 33

 13 omega  -38.00  -12.00   1.0000   20.0000
omega____ theta____ kappa____ phi______ frames
    -      -42.5000  -77.0000    0.0000 26

 14 omega  -51.00  -12.00   1.0000   20.0000
omega____ theta____ kappa____ phi______ frames
    -      -42.5000  -77.0000 -120.0000 39

 15 omega   26.00  113.00   1.0000   20.0000
omega____ theta____ kappa____ phi______ frames
    -       55.3915 -125.0000 -180.0000 87

 16 omega   25.00  124.00   1.0000   20.0000
omega____ theta____ kappa____ phi______ frames
    -       55.3915   77.0000 -120.0000 99

 17 omega   25.00  125.00   1.0000   20.0000
omega____ theta____ kappa____ phi______ frames
    -       55.3915   77.0000  -60.0000 100

 18 omega   26.00  111.00   1.0000   20.0000
omega____ theta____ kappa____ phi______ frames
    -       55.3915   77.0000 -180.0000 85

 19 omega   26.00   89.00   1.0000   20.0000
omega____ theta____ kappa____ phi______ frames
    -       55.3915   77.0000   90.0000 63

 20 omega   26.00   63.00   1.0000   20.0000
omega____ theta____ kappa____ phi______ frames
    -       55.3915   77.0000  150.0000 37

 21 omega  -13.00   76.00   1.0000   20.0000
omega____ theta____ kappa____ phi______ frames
    -       55.3915  -57.0000  -30.0000 89

 22 omega   25.00  113.00   1.0000   20.0000
omega____ theta____ kappa____ phi______ frames
    -       55.3915   77.0000    0.0000 88

 23 omega   -1.00   85.00   1.0000   20.0000
omega____ theta____ kappa____ phi______ frames
    -       55.3915  -77.0000 -120.0000 86

 24 omega   85.00  111.00   1.0000   20.0000
omega____ theta____ kappa____ phi______ frames
    -      110.7830   38.0000   90.0000 26

 25 omega   85.00  129.00   1.0000   20.0000
omega____ theta____ kappa____ phi______ frames
    -      110.7830   38.0000  -30.0000 44

 26 omega   41.00  103.00   1.0000   20.0000
omega____ theta____ kappa____ phi______ frames
    -      110.7830  -50.0000  120.0000 62

 27 omega   85.00  113.00   1.0000   20.0000
omega____ theta____ kappa____ phi______ frames
    -      110.7830   38.0000   60.0000 28

 28 omega   81.00  107.00   1.0000   20.0000
omega____ theta____ kappa____ phi______ frames
    -      110.7830   77.0000   60.0000 26

 29 omega  115.00  174.00   1.0000   20.0000
omega____ theta____ kappa____ phi______ frames
    -      110.7830   77.0000   60.0000 59

 30 omega   86.00  121.00   1.0000   20.0000
omega____ theta____ kappa____ phi______ frames
    -      110.7830   38.0000   30.0000 35

 31 omega   85.00  112.00   1.0000   20.0000
omega____ theta____ kappa____ phi______ frames
    -      110.7830   38.0000  -60.0000 27

 32 omega   91.00  116.00   1.0000   20.0000
omega____ theta____ kappa____ phi______ frames
    -      110.7830   50.0000    0.0000 25

 33 omega   90.00  163.00   1.0000   20.0000
omega____ theta____ kappa____ phi______ frames
    -      110.7830   50.0000  -60.0000 73

 34 omega   81.00  108.00   1.0000   20.0000
omega____ theta____ kappa____ phi______ frames
    -      110.7830   77.0000  150.0000 27

 35 omega  129.00  156.00   1.0000   20.0000
omega____ theta____ kappa____ phi______ frames
    -      110.7830   77.0000    0.0000 27

 36 omega  124.00  170.00   1.0000   20.0000
omega____ theta____ kappa____ phi______ frames
    -      110.7830   77.0000   90.0000 46

 37 omega   89.00  170.00   1.0000   20.0000
omega____ theta____ kappa____ phi______ frames
    -      110.7830   50.0000 -180.0000 81

 38 omega   90.00  177.00   1.0000   20.0000
omega____ theta____ kappa____ phi______ frames
    -      110.7830   50.0000  -30.0000 87

 39 omega   81.00  108.00   1.0000   20.0000
omega____ theta____ kappa____ phi______ frames
    -      110.7830   77.0000   90.0000 27

 40 omega  123.00  162.00   1.0000   20.0000
omega____ theta____ kappa____ phi______ frames
    -      110.7830   77.0000  -90.0000 39

 41 omega   89.00  158.00   1.0000   20.0000
omega____ theta____ kappa____ phi______ frames
    -      110.7830   50.0000   30.0000 69

 42 omega   81.00  121.00   1.0000   20.0000
omega____ theta____ kappa____ phi______ frames
    -      110.7830   77.0000  -90.0000 40

 43 omega  119.00  146.00   1.0000   20.0000
omega____ theta____ kappa____ phi______ frames
    -      110.7830  -91.0000  150.0000 27

 44 omega   81.00  107.00   1.0000   20.0000
omega____ theta____ kappa____ phi______ frames
    -      110.7830   77.0000  -60.0000 26

 45 omega   81.00  175.00   1.0000   20.0000
omega____ theta____ kappa____ phi______ frames
    -      110.7830   77.0000   30.0000 94

 46 omega   81.00  107.00   1.0000   20.0000
omega____ theta____ kappa____ phi______ frames
    -      110.7830   77.0000    0.0000 26

 47 omega   81.00  178.00   1.0000   20.0000
omega____ theta____ kappa____ phi______ frames
    -      110.7830   77.0000  120.0000 97

 48 omega   89.00  116.00   1.0000   20.0000
omega____ theta____ kappa____ phi______ frames
    -      110.7830   50.0000  150.0000 27

 49 omega   39.00  109.00   1.0000   20.0000
omega____ theta____ kappa____ phi______ frames
    -      110.7830  -91.0000  150.0000 70

 50 omega  120.00  177.00   1.0000   20.0000
omega____ theta____ kappa____ phi______ frames
    -      110.7830   77.0000  150.0000 57

 51 omega   85.00  111.00   1.0000   20.0000
omega____ theta____ kappa____ phi______ frames
    -      110.7830   38.0000  120.0000 26

 52 omega   90.00  117.00   1.0000   20.0000
omega____ theta____ kappa____ phi______ frames
    -      110.7830   50.0000 -150.0000 27

 53 omega   81.00  107.00   1.0000   20.0000
omega____ theta____ kappa____ phi______ frames
    -      110.7830   77.0000  -30.0000 26

 54 omega   42.00  115.00   1.0000   20.0000
omega____ theta____ kappa____ phi______ frames
    -      110.7830 -111.0000  120.0000 73

 55 omega   90.00  125.00   1.0000   20.0000
omega____ theta____ kappa____ phi______ frames
    -      110.7830   50.0000  120.0000 35

 56 omega   89.00  115.00   1.0000   20.0000
omega____ theta____ kappa____ phi______ frames
    -      110.7830   50.0000   90.0000 26

 57 omega   88.00  129.00   1.0000   20.0000
omega____ theta____ kappa____ phi______ frames
    -      110.7830   63.0000  120.0000 41

 58 omega   85.00  111.00   1.0000   20.0000
omega____ theta____ kappa____ phi______ frames
    -      110.7830   38.0000  -90.0000 26

 59 omega   81.00  107.00   1.0000   20.0000
omega____ theta____ kappa____ phi______ frames
    -      110.7830   77.0000 -150.0000 26

 60 omega   85.00  113.00   1.0000   20.0000
omega____ theta____ kappa____ phi______ frames
    -      110.7830   38.0000 -150.0000 28

 61 omega   85.00  112.00   1.0000   20.0000
omega____ theta____ kappa____ phi______ frames
    -      110.7830 -111.0000   60.0000 27

 62 omega  123.00  152.00   1.0000   20.0000
omega____ theta____ kappa____ phi______ frames
    -      110.7830   38.0000   30.0000 29

 63 omega  148.00  173.00   1.0000   20.0000
omega____ theta____ kappa____ phi______ frames
    -      110.7830   77.0000 -180.0000 25

 64 omega   85.00  111.00   1.0000   20.0000
omega____ theta____ kappa____ phi______ frames
    -      110.7830   38.0000    0.0000 26

 65 omega   88.00  171.00   1.0000   20.0000
omega____ theta____ kappa____ phi______ frames
    -      110.7830   63.0000 -150.0000 83

 66 omega   81.00  107.00   1.0000   20.0000
omega____ theta____ kappa____ phi______ frames
    -      110.7830   77.0000 -180.0000 26

 67 omega   38.00  115.00   1.0000   20.0000
omega____ theta____ kappa____ phi______ frames
    -      110.7830 -111.0000  -90.0000 77

 68 omega  114.00  178.00   1.0000   20.0000
omega____ theta____ kappa____ phi______ frames
    -      110.7830   77.0000 -120.0000 64

 69 omega   81.00  108.00   1.0000   20.0000
omega____ theta____ kappa____ phi______ frames
    -      110.7830   77.0000 -120.0000 27

 70 omega   90.00  115.00   1.0000   20.0000
omega____ theta____ kappa____ phi______ frames
    -      110.7830   50.0000 -120.0000 25

 71 omega   89.00  116.00   1.0000   20.0000
omega____ theta____ kappa____ phi______ frames
    -      110.7830   50.0000   60.0000 27

 72 omega   88.00  114.00   1.0000   20.0000
omega____ theta____ kappa____ phi______ frames
    -      110.7830   63.0000  150.0000 26

 73 omega   41.00  141.00   1.0000   20.0000
omega____ theta____ kappa____ phi______ frames
    -      110.7830  -77.0000  -60.0000 100

 74 omega   90.00  117.00   1.0000   20.0000
omega____ theta____ kappa____ phi______ frames
    -      110.7830   50.0000  -90.0000 27

 75 omega  -70.00   30.00   1.0000    5.0000
omega____ theta____ kappa____ phi______ frames
    -        0.0000  -77.0000 -150.0000 100

 76 omega -115.00  -40.00   1.0000   20.0000
omega____ theta____ kappa____ phi______ frames
    -      -42.5000  -38.0000  -60.0000 75

;
_diffrn_measurement_device '\k-geometry diffractometer'
_diffrn_measurement_device_type 'Agilent SuperNova, Dual, Cu at zero, Eos'
_diffrn_measurement_method '\w scans'
_diffrn_measurement_specimen_support 'polyimid foil'
_diffrn_orient_matrix_UB_11 -0.0142111000
_diffrn_orient_matrix_UB_12 -0.0308538000
_diffrn_orient_matrix_UB_13 -0.0860202000
_diffrn_orient_matrix_UB_21 0.1314093000
_diffrn_orient_matrix_UB_22 -0.0413012000
_diffrn_orient_matrix_UB_23 0.0287115000
_diffrn_orient_matrix_UB_31 -0.0604382000
_diffrn_orient_matrix_UB_32 -0.0825906000
_diffrn_orient_matrix_UB_33 0.0178083000
_diffrn_radiation_monochromator mirror
_diffrn_radiation_probe x-ray
_diffrn_radiation_type 'Cu K\a'
_diffrn_radiation_wavelength 1.5418
_diffrn_reflns_av_R_equivalents 0.0631
_diffrn_reflns_av_sigmaI/netI 0.0909
_diffrn_reflns_limit_h_max 13
_diffrn_reflns_limit_h_min -13
_diffrn_reflns_limit_k_max 18
_diffrn_reflns_limit_k_min -19
_diffrn_reflns_limit_l_max 21
_diffrn_reflns_limit_l_min -21
_diffrn_reflns_number 47425
_diffrn_reflns_theta_full 66.97
_diffrn_reflns_theta_max 72.0073
_diffrn_reflns_theta_min 3.8484
_diffrn_source 'Agilent SuperNova (Cu) X-ray Source'
_exptl_absorpt_coefficient_mu 1.899
_exptl_absorpt_correction_T_max 0.867
_exptl_absorpt_correction_T_min 0.770
_exptl_absorpt_correction_type gaussian
_exptl_absorpt_process_details
;
CrysAlisPro, Agilent Technologies,
Version 1.171.35.21 (release 20-01-2012 CrysAlis171 .NET)
(compiled Jan 23 2012,18:06:46)
Numerical absorption correction based on gaussian integration over
            a multifaceted crystal model
;
_exptl_crystal_colour yellow
_exptl_crystal_density_diffrn 1.217
_exptl_crystal_density_method 'not measured'
_exptl_crystal_description plate
_exptl_crystal_F_000 1132
_exptl_crystal_size_max 0.1653
_exptl_crystal_size_mid 0.1505
_exptl_crystal_size_min 0.0987
_platon_squeeze_details
;
;
_refine_diff_density_max 1.203
_refine_diff_density_min -0.512
_refine_diff_density_rms 0.056
_refine_ls_abs_structure_details 'Flack H D (1983), Acta Cryst. A39, 876-881'
_refine_ls_abs_structure_Flack -0.004(8)
_refine_ls_extinction_method none
_refine_ls_goodness_of_fit_ref 1.049
_refine_ls_hydrogen_treatment constr
_refine_ls_matrix_type full
_refine_ls_number_parameters 559
_refine_ls_number_reflns 11106
_refine_ls_number_restraints 1
_refine_ls_restrained_S_all 1.049
_refine_ls_R_factor_all 0.0414
_refine_ls_R_factor_gt 0.0394
_refine_ls_shift/su_max 0.001
_refine_ls_shift/su_mean 0.000
_refine_ls_structure_factor_coef Fsqd
_refine_ls_weighting_details 'calc w=1/[\s^2^(Fo^2^)+(0.0670P)^2^+0.6704P] where P=(Fo^2^+2Fc^2^)/3'
_refine_ls_weighting_scheme calc
_refine_ls_wR_factor_gt 0.1027
_refine_ls_wR_factor_ref 0.1041
_reflns_number_gt 10597
_reflns_number_total 11106
_reflns_threshold_expression >2sigma(I)
_cod_data_source_file om301235d_si_002.cif
_cod_data_source_block Zr-complex_3
_cod_original_cell_volume 2923.12(7)
_cod_original_sg_symbol_H-M 'P 21'
_cod_database_code 4080052
_audit_block_refno 1507
_audit_block_usercomment 'SOSMW 006, plate, yellow'
_cell_oxdiff_length_a 11.08209(18)
_cell_oxdiff_length_b 15.8234(3)
_cell_oxdiff_length_c 17.4280(3)
_cell_oxdiff_angle_alpha 89.9795(16)
_cell_oxdiff_angle_beta 106.9645(16)
_cell_oxdiff_angle_gamma 90.0165(14)
_cell_oxdiff_volume 2923.12(9)
_cell_oxdiff_measurement_reflns_used 22565
_reflns_odcompleteness_completeness 99.96
_reflns_odcompleteness_theta 66.97
_reflns_odcompleteness_iscentric 1

loop_
_symmetry_equiv_pos_as_xyz
'x, y, z'
'-x, y+1/2, -z'

loop_
_atom_site_label
_atom_site_type_symbol
_atom_site_fract_x
_atom_site_fract_y
_atom_site_fract_z
_atom_site_U_iso_or_equiv
_atom_site_adp_type
_atom_site_occupancy
_atom_site_symmetry_multiplicity
_atom_site_calc_flag
_atom_site_refinement_flags
Zr Zr 0.852380(18) 0.462753(15) 0.155855(11) 0.02836(7) Uani 1 1 d .
N1 N 0.74275(19) 0.4709(2) 0.02880(12) 0.0299(5) Uani 1 1 d .
N2 N 0.7050(2) 0.53640(17) 0.18476(14) 0.0309(5) Uani 1 1 d .
N3 N 0.9146(2) 0.60644(17) 0.13191(15) 0.0322(5) Uani 1 1 d .
N4 N 0.8384(2) 0.34816(17) 0.18106(15) 0.0334(5) Uani 1 1 d .
N5 N 0.8347(3) 0.26358(18) 0.19469(15) 0.0375(6) Uani 1 1 d .
N6 N 1.0392(2) 0.44708(17) 0.11398(14) 0.0320(6) Uani 1 1 d .
N7 N 1.3508(2) 0.42479(18) 0.02489(16) 0.0358(6) Uani 1 1 d .
N8 N 0.9870(2) 0.49321(18) 0.28736(16) 0.0371(6) Uani 1 1 d .
N9 N 1.2325(5) 0.5500(3) 0.5146(2) 0.0913(17) Uani 1 1 d .
C1 C 0.6871(3) 0.5519(2) -0.00283(17) 0.0332(6) Uani 1 1 d .
H1A H 0.5972 0.5421 -0.0320 0.040 Uiso 1 1 calc R
H1B H 0.7289 0.5714 -0.0427 0.040 Uiso 1 1 calc R
C2 C 0.6936(3) 0.6252(2) 0.05795(17) 0.0321(6) Uani 1 1 d .
C3 C 0.6411(3) 0.6018(2) 0.12786(17) 0.0306(6) Uani 1 1 d .
H3A H 0.6396 0.6540 0.1589 0.037 Uiso 1 1 calc R
H3B H 0.5524 0.5838 0.1045 0.037 Uiso 1 1 calc R
C4 C 0.6036(3) 0.6931(2) 0.00975(19) 0.0378(7) Uani 1 1 d .
H4A H 0.6300 0.7091 -0.0373 0.057 Uiso 1 1 calc R
H4B H 0.6062 0.7429 0.0436 0.057 Uiso 1 1 calc R
H4C H 0.5175 0.6707 -0.0077 0.057 Uiso 1 1 calc R
C5 C 0.8272(3) 0.6595(2) 0.08688(18) 0.0329(6) Uani 1 1 d .
C6 C 0.8620(4) 0.7391(3) 0.0667(3) 0.0519(9) Uani 1 1 d .
H6 H 0.8005 0.7752 0.0329 0.062 Uiso 1 1 calc R
C7 C 0.9850(4) 0.7657(3) 0.0954(3) 0.0660(13) Uani 1 1 d .
H7 H 1.0090 0.8200 0.0817 0.079 Uiso 1 1 calc R
C8 C 1.0733(3) 0.7126(3) 0.1446(3) 0.0526(10) Uani 1 1 d .
H8 H 1.1583 0.7300 0.1669 0.063 Uiso 1 1 calc R
C9 C 1.0337(3) 0.6331(2) 0.1603(2) 0.0395(7) Uani 1 1 d .
H9 H 1.0944 0.5956 0.1928 0.047 Uiso 1 1 calc R
C10 C 0.7108(2) 0.4080(2) -0.02936(18) 0.0298(6) Uani 1 1 d .
C11 C 0.7407(3) 0.3223(2) -0.00615(18) 0.0326(6) Uani 1 1 d .
H11 H 0.7901 0.3105 0.0472 0.039 Uiso 1 1 calc R
C12 C 0.7002(3) 0.2563(2) -0.0587(2) 0.0370(7) Uani 1 1 d .
C13 C 0.6314(3) 0.2728(2) -0.1378(2) 0.0412(7) Uani 1 1 d .
H13 H 0.6012 0.2272 -0.1738 0.049 Uiso 1 1 calc R
C14 C 0.6063(3) 0.3556(3) -0.1645(2) 0.0461(8) Uani 1 1 d .
C15 C 0.6461(3) 0.4219(2) -0.11022(19) 0.0392(7) Uani 1 1 d .
H15 H 0.6287 0.4783 -0.1288 0.047 Uiso 1 1 calc R
C16 C 0.7343(4) 0.1678(2) -0.0290(2) 0.0481(8) Uani 1 1 d .
H16A H 0.8254 0.1594 -0.0181 0.072 Uiso 1 1 calc R
H16B H 0.6890 0.1274 -0.0699 0.072 Uiso 1 1 calc R
H16C H 0.7108 0.1588 0.0204 0.072 Uiso 1 1 calc R
C17 C 0.5384(5) 0.3753(3) -0.2511(3) 0.0776(16) Uani 1 1 d .
H17A H 0.5824 0.4209 -0.2698 0.116 Uiso 1 1 calc R
H17B H 0.4518 0.3929 -0.2558 0.116 Uiso 1 1 calc R
H17C H 0.5369 0.3247 -0.2839 0.116 Uiso 1 1 calc R
C18 C 0.6480(3) 0.5205(2) 0.24412(17) 0.0316(6) Uani 1 1 d .
C19 C 0.6998(3) 0.4574(3) 0.30343(16) 0.0380(6) Uani 1 1 d .
H19 H 0.7761 0.4301 0.3034 0.046 Uiso 1 1 calc R
C20 C 0.6418(3) 0.4352(2) 0.36057(19) 0.0421(8) Uani 1 1 d .
C21 C 0.5310(3) 0.4742(3) 0.36280(18) 0.0401(8) Uani 1 1 d .
H21 H 0.4907 0.4579 0.4017 0.048 Uiso 1 1 calc R
C22 C 0.4795(3) 0.5374(2) 0.30765(19) 0.0350(6) Uani 1 1 d .
C23 C 0.5369(3) 0.5592(2) 0.24986(17) 0.0312(6) Uani 1 1 d .
H23 H 0.4996 0.6022 0.2124 0.037 Uiso 1 1 calc R
C24 C 0.6996(5) 0.3651(3) 0.4192(2) 0.0642(12) Uani 1 1 d .
H24A H 0.6429 0.3162 0.4091 0.096 Uiso 1 1 calc R
H24B H 0.7121 0.3851 0.4742 0.096 Uiso 1 1 calc R
H24C H 0.7810 0.3487 0.4123 0.096 Uiso 1 1 calc R
C25 C 0.3608(3) 0.5818(3) 0.3107(2) 0.0467(8) Uani 1 1 d .
H25A H 0.2903 0.5418 0.2971 0.070 Uiso 1 1 calc R
H25B H 0.3428 0.6286 0.2722 0.070 Uiso 1 1 calc R
H25C H 0.3721 0.6039 0.3649 0.070 Uiso 1 1 calc R
C26 C 0.9208(3) 0.2041(2) 0.18380(18) 0.0387(7) Uani 1 1 d .
C27 C 1.0297(4) 0.2175(3) 0.1602(2) 0.0455(8) Uani 1 1 d .
H27 H 1.0540 0.2725 0.1485 0.055 Uiso 1 1 calc R
C28 C 1.1000(4) 0.1472(3) 0.1548(2) 0.0537(10) Uani 1 1 d .
H28 H 1.1741 0.1538 0.1385 0.064 Uiso 1 1 calc R
C29 C 1.0650(4) 0.0655(3) 0.1729(2) 0.0599(11) Uani 1 1 d .
H29 H 1.1174 0.0188 0.1698 0.072 Uiso 1 1 calc R
C30 C 0.9571(4) 0.0517(2) 0.1948(2) 0.0514(9) Uani 1 1 d .
H30 H 0.9337 -0.0035 0.2065 0.062 Uiso 1 1 calc R
C31 C 0.8823(3) 0.1229(2) 0.19912(18) 0.0405(7) Uani 1 1 d .
C32 C 0.7618(4) 0.1326(2) 0.21544(18) 0.0428(8) Uani 1 1 d .
C33 C 0.7370(3) 0.2207(2) 0.21234(17) 0.0366(7) Uani 1 1 d .
C34 C 0.6290(3) 0.2530(2) 0.22579(19) 0.0408(7) Uani 1 1 d .
H34 H 0.6152 0.3123 0.2254 0.049 Uiso 1 1 calc R
C35 C 0.5419(4) 0.1976(3) 0.2397(2) 0.0468(8) Uani 1 1 d .
H35 H 0.4668 0.2186 0.2487 0.056 Uiso 1 1 calc R
C36 C 0.5640(4) 0.1093(3) 0.2408(2) 0.0523(9) Uani 1 1 d .
H36 H 0.5026 0.0715 0.2494 0.063 Uiso 1 1 calc R
C37 C 0.6724(4) 0.0780(2) 0.2295(2) 0.0507(9) Uani 1 1 d .
H37 H 0.6868 0.0188 0.2314 0.061 Uiso 1 1 calc R
C38 C 1.0342(2) 0.4661(3) 0.03735(14) 0.0305(5) Uani 1 1 d .
H38 H 0.9550 0.4833 0.0025 0.037 Uiso 1 1 calc R
C39 C 1.1332(2) 0.4625(3) 0.00602(14) 0.0317(5) Uani 1 1 d .
H39 H 1.1228 0.4797 -0.0478 0.038 Uiso 1 1 calc R
C40 C 1.2523(3) 0.43295(18) 0.05431(17) 0.0287(6) Uani 1 1 d .
C41 C 1.2597(3) 0.41432(19) 0.13466(17) 0.0320(6) Uani 1 1 d .
H41 H 1.3375 0.3968 0.1710 0.038 Uiso 1 1 calc R
C42 C 1.1547(3) 0.4215(2) 0.16026(18) 0.0337(6) Uani 1 1 d .
H42 H 1.1630 0.4076 0.2146 0.040 Uiso 1 1 calc R
C43 C 1.3399(3) 0.4454(2) -0.05783(19) 0.0418(9) Uani 1 1 d .
H43A H 1.2739 0.4106 -0.0934 0.063 Uiso 1 1 calc R
H43B H 1.4205 0.4344 -0.0686 0.063 Uiso 1 1 calc R
H43C H 1.3180 0.5053 -0.0675 0.063 Uiso 1 1 calc R
C44 C 1.4733(3) 0.3954(2) 0.0765(2) 0.0393(7) Uani 1 1 d .
H44A H 1.5010 0.4321 0.1236 0.059 Uiso 1 1 calc R
H44B H 1.5356 0.3971 0.0465 0.059 Uiso 1 1 calc R
H44C H 1.4651 0.3373 0.0938 0.059 Uiso 1 1 calc R
C45 C 0.9910(3) 0.5703(2) 0.32124(19) 0.0398(7) Uani 1 1 d .
H45 H 0.9370 0.6128 0.2913 0.048 Uiso 1 1 calc R
C46 C 1.0680(4) 0.5916(3) 0.3962(2) 0.0494(9) Uani 1 1 d .
H46 H 1.0662 0.6474 0.4160 0.059 Uiso 1 1 calc R
C47 C 1.1484(5) 0.5316(3) 0.4432(2) 0.0621(12) Uani 1 1 d .
C48 C 1.1384(4) 0.4474(2) 0.4099(2) 0.0523(10) Uani 1 1 d .
H48 H 1.1864 0.4024 0.4399 0.063 Uiso 1 1 calc R
C49 C 1.0595(3) 0.4336(2) 0.3354(2) 0.0420(8) Uani 1 1 d .
H49 H 1.0546 0.3776 0.3150 0.050 Uiso 1 1 calc R
C50 C 1.2321(9) 0.6372(4) 0.5468(3) 0.126(3) Uani 1 1 d .
H50A H 1.2638 0.6769 0.5140 0.189 Uiso 1 1 calc R
H50B H 1.2865 0.6392 0.6023 0.189 Uiso 1 1 calc R
H50C H 1.1459 0.6528 0.5452 0.189 Uiso 1 1 calc R
C51 C 1.3197(7) 0.4878(4) 0.5607(3) 0.114(3) Uani 1 1 d .
H51A H 1.2737 0.4470 0.5838 0.170 Uiso 1 1 calc R
H51B H 1.3839 0.5161 0.6039 0.170 Uiso 1 1 calc R
H51C H 1.3606 0.4583 0.5255 0.170 Uiso 1 1 calc R

loop_
_atom_site_aniso_label
_atom_site_aniso_U_11
_atom_site_aniso_U_22
_atom_site_aniso_U_33
_atom_site_aniso_U_23
_atom_site_aniso_U_13
_atom_site_aniso_U_12
Zr 0.02330(10) 0.03168(12) 0.02866(10) -0.00033(12) 0.00530(7) 0.00448(12)
N1 0.0262(9) 0.0334(14) 0.0297(9) -0.0004(12) 0.0073(7) 0.0034(12)
N2 0.0262(12) 0.0349(14) 0.0306(11) 0.0000(10) 0.0070(9) 0.0060(10)
N3 0.0276(12) 0.0333(14) 0.0355(12) 0.0001(10) 0.0089(10) 0.0038(10)
N4 0.0360(13) 0.0301(14) 0.0326(12) 0.0012(10) 0.0075(10) 0.0042(11)
N5 0.0419(15) 0.0347(15) 0.0330(13) 0.0004(11) 0.0064(10) 0.0033(12)
N6 0.0251(10) 0.0363(19) 0.0329(11) 0.0000(10) 0.0057(8) 0.0052(10)
N7 0.0221(11) 0.0403(14) 0.0433(14) 0.0013(11) 0.0068(10) 0.0009(10)
N8 0.0305(13) 0.0422(15) 0.0372(13) -0.0007(10) 0.0074(11) 0.0044(10)
N9 0.140(4) 0.053(2) 0.046(2) 0.0060(17) -0.027(2) -0.006(3)
C1 0.0311(15) 0.0362(18) 0.0297(14) 0.0011(12) 0.0046(11) 0.0108(13)
C2 0.0293(14) 0.0315(16) 0.0343(14) 0.0000(12) 0.0074(11) 0.0058(12)
C3 0.0232(13) 0.0323(16) 0.0353(14) -0.0015(12) 0.0069(11) 0.0038(11)
C4 0.0345(16) 0.0385(18) 0.0375(16) 0.0041(13) 0.0061(12) 0.0121(13)
C5 0.0279(14) 0.0347(17) 0.0386(15) 0.0039(12) 0.0136(12) 0.0061(12)
C6 0.0378(18) 0.045(2) 0.075(3) 0.0201(18) 0.0206(17) 0.0058(15)
C7 0.041(2) 0.050(3) 0.113(4) 0.030(2) 0.032(2) 0.0024(18)
C8 0.0295(18) 0.043(2) 0.088(3) 0.0120(19) 0.0205(18) -0.0030(15)
C9 0.0309(15) 0.0394(19) 0.0479(17) 0.0011(14) 0.0111(13) 0.0036(13)
C10 0.0183(12) 0.0363(17) 0.0382(16) -0.0024(12) 0.0135(11) 0.0004(11)
C11 0.0281(14) 0.0355(17) 0.0334(14) 0.0009(12) 0.0079(11) -0.0057(12)
C12 0.0328(15) 0.0345(17) 0.0458(17) -0.0055(13) 0.0146(13) -0.0053(13)
C13 0.0272(15) 0.043(2) 0.0505(18) -0.0139(15) 0.0062(13) -0.0016(13)
C14 0.0425(18) 0.048(2) 0.0408(17) -0.0093(15) 0.0010(14) 0.0146(16)
C15 0.0373(16) 0.0403(18) 0.0366(16) -0.0044(13) 0.0053(13) 0.0108(14)
C16 0.057(2) 0.0348(19) 0.0501(19) -0.0031(15) 0.0123(16) -0.0134(16)
C17 0.095(4) 0.063(3) 0.052(2) -0.021(2) -0.016(2) 0.030(3)
C18 0.0299(14) 0.0330(16) 0.0297(13) -0.0033(11) 0.0052(11) 0.0013(11)
C19 0.0333(12) 0.0441(18) 0.0365(12) -0.0002(19) 0.0099(10) 0.0129(19)
C20 0.0475(18) 0.045(2) 0.0332(15) 0.0043(12) 0.0108(13) 0.0095(13)
C21 0.0413(14) 0.044(2) 0.0378(13) -0.0010(15) 0.0158(11) 0.0007(16)
C22 0.0325(15) 0.0338(17) 0.0393(15) -0.0057(13) 0.0115(12) -0.0019(13)
C23 0.0267(13) 0.0298(16) 0.0356(14) -0.0058(12) 0.0068(11) -0.0001(11)
C24 0.074(3) 0.077(3) 0.050(2) 0.022(2) 0.029(2) 0.030(2)
C25 0.0369(17) 0.050(2) 0.059(2) 0.0045(17) 0.0244(15) 0.0031(15)
C26 0.0438(18) 0.0377(18) 0.0295(14) -0.0026(12) 0.0027(12) 0.0113(14)
C27 0.040(2) 0.046(2) 0.0479(19) -0.0087(15) 0.0086(15) 0.0077(16)
C28 0.050(2) 0.053(3) 0.057(2) -0.0130(18) 0.0153(17) 0.0109(18)
C29 0.066(3) 0.053(3) 0.056(2) -0.0143(18) 0.0099(19) 0.020(2)
C30 0.069(3) 0.0328(19) 0.0460(18) -0.0050(15) 0.0058(17) 0.0103(17)
C31 0.0478(19) 0.0373(19) 0.0309(14) 0.0009(12) 0.0026(13) 0.0038(14)
C32 0.057(2) 0.041(2) 0.0279(14) 0.0024(13) 0.0075(13) 0.0046(16)
C33 0.0431(17) 0.0365(18) 0.0269(14) 0.0034(12) 0.0049(12) -0.0015(13)
C34 0.0413(18) 0.0406(19) 0.0361(16) 0.0028(13) 0.0045(13) 0.0021(14)
C35 0.0461(19) 0.056(2) 0.0367(17) 0.0009(15) 0.0092(14) -0.0009(16)
C36 0.062(2) 0.052(2) 0.0405(18) 0.0002(16) 0.0117(16) -0.0115(18)
C37 0.074(3) 0.0342(19) 0.0393(17) -0.0005(14) 0.0098(17) -0.0038(17)
C38 0.0256(11) 0.0297(13) 0.0336(11) -0.0010(17) 0.0044(9) 0.0046(17)
C39 0.0275(11) 0.0326(13) 0.0332(11) 0.0037(18) 0.0060(9) 0.0023(18)
C40 0.0227(13) 0.0264(14) 0.0351(14) -0.0028(10) 0.0056(11) -0.0015(10)
C41 0.0256(13) 0.0316(17) 0.0336(14) -0.0041(11) 0.0003(11) 0.0016(11)
C42 0.0278(14) 0.0419(17) 0.0301(14) 0.0024(12) 0.0066(11) 0.0044(12)
C43 0.0326(14) 0.051(3) 0.0452(15) 0.0022(14) 0.0166(12) 0.0023(13)
C44 0.0212(13) 0.048(2) 0.0480(18) -0.0024(14) 0.0095(12) 0.0011(13)
C45 0.0374(17) 0.043(2) 0.0368(16) -0.0006(13) 0.0073(13) 0.0052(14)
C46 0.059(2) 0.047(2) 0.0353(17) -0.0037(15) 0.0039(15) -0.0059(17)
C47 0.086(3) 0.052(3) 0.0320(17) 0.0017(16) -0.0091(18) -0.007(2)
C48 0.073(2) 0.036(3) 0.0372(15) 0.0052(14) -0.0011(15) 0.0004(17)
C49 0.0420(17) 0.0437(19) 0.0372(16) 0.0021(13) 0.0068(14) 0.0050(13)
C50 0.209(8) 0.059(4) 0.055(3) -0.003(2) -0.047(4) -0.024(4)
C51 0.135(6) 0.097(6) 0.064(3) 0.008(3) -0.042(3) -0.006(4)

loop_
_atom_type_symbol
_atom_type_description
_atom_type_scat_dispersion_real
_atom_type_scat_dispersion_imag
_atom_type_scat_source
C C 0.0181 0.0091 'International Tables Vol C Tables 4.2.6.8 and 6.1.1.4'
H H 0.0000 0.0000 'International Tables Vol C Tables 4.2.6.8 and 6.1.1.4'
N N 0.0311 0.0180 'International Tables Vol C Tables 4.2.6.8 and 6.1.1.4'
Zr Zr -0.1862 2.2449 'International Tables Vol C Tables 4.2.6.8 and 6.1.1.4'

loop_
_exptl_crystal_face_index_h
_exptl_crystal_face_index_k
_exptl_crystal_face_index_l
_exptl_crystal_face_perp_dist
_exptl_oxdiff_crystal_face_indexfrac_h
_exptl_oxdiff_crystal_face_indexfrac_k
_exptl_oxdiff_crystal_face_indexfrac_l
_exptl_oxdiff_crystal_face_x
_exptl_oxdiff_crystal_face_y
_exptl_oxdiff_crystal_face_z
-6 -4 4 0.0711 -6.0014 -3.9929 4.0046 -0.1360 -0.5088 0.7638
-4 2 10 0.0538 -3.9992 2.0090 10.0039 -0.8657 -0.3213 0.2539
-3 9 2 0.0714 -2.9971 9.0051 1.9997 -0.4073 -0.7084 -0.5270
4 -9 -3 0.0838 3.9971 -9.0065 -3.0004 0.4792 0.8111 0.4488
-4 -9 3 0.0745 -4.0030 -8.9960 3.0047 0.0760 -0.0682 1.0384
-1 -3 -10 0.0525 -1.0013 -3.0044 -10.0015 0.9673 -0.2947 0.1305
2 6 7 0.0447 2.0022 6.0024 6.9996 -0.8158 0.2162 -0.4921
-1 -1 11 0.0302 -1.0000 -0.9938 11.0036 -0.9017 0.2256 0.3385
-3 9 -2 0.0816 -2.9973 9.0031 -2.0014 -0.0630 -0.8232 -0.5981
3 -9 2 0.0816 2.9973 -9.0031 2.0014 0.0630 0.8232 0.5981
6 4 -4 0.0711 6.0014 3.9929 -4.0046 0.1360 0.5088 -0.7638
4 9 -3 0.0922 4.0030 8.9960 -3.0047 -0.0760 0.0682 -1.0384

loop_
_geom_angle_atom_site_label_1
_geom_angle_atom_site_label_2
_geom_angle_atom_site_label_3
_geom_angle
N4 Zr N2 110.04(11)
N4 Zr N1 103.43(12)
N2 Zr N1 88.27(9)
N4 Zr N8 92.38(10)
N2 Zr N8 88.36(9)
N1 Zr N8 164.04(11)
N4 Zr N6 96.21(10)
N2 Zr N6 153.58(10)
N1 Zr N6 88.44(8)
N8 Zr N6 87.66(8)
N4 Zr N3 168.88(10)
N2 Zr N3 79.04(9)
N1 Zr N3 82.79(10)
N8 Zr N3 81.25(9)
N6 Zr N3 74.54(9)
C10 N1 C1 111.3(2)
C10 N1 Zr 129.9(2)
C1 N1 Zr 118.7(2)
C18 N2 C3 113.5(2)
C18 N2 Zr 127.7(2)
C3 N2 Zr 117.90(18)
C9 N3 C5 118.9(3)
C9 N3 Zr 121.8(2)
C5 N3 Zr 119.2(2)
N5 N4 Zr 174.7(2)
N4 N5 C33 125.8(3)
N4 N5 C26 125.8(3)
C33 N5 C26 108.0(3)
C38 N6 C42 114.3(2)
C38 N6 Zr 119.03(17)
C42 N6 Zr 126.63(19)
C40 N7 C43 121.2(2)
C40 N7 C44 120.5(3)
C43 N7 C44 118.4(2)
C45 N8 C49 114.9(3)
C45 N8 Zr 122.2(2)
C49 N8 Zr 122.8(2)
C47 N9 C51 122.3(4)
C47 N9 C50 118.0(4)
C51 N9 C50 119.7(4)
N1 C1 C2 117.8(2)
N1 C1 H1A 107.9
C2 C1 H1A 107.9
N1 C1 H1B 107.9
C2 C1 H1B 107.9
H1A C1 H1B 107.2
C5 C2 C4 110.2(3)
C5 C2 C3 112.3(2)
C4 C2 C3 105.4(2)
C5 C2 C1 109.8(2)
C4 C2 C1 104.8(2)
C3 C2 C1 113.9(3)
N2 C3 C2 119.1(2)
N2 C3 H3A 107.5
C2 C3 H3A 107.5
N2 C3 H3B 107.5
C2 C3 H3B 107.5
H3A C3 H3B 107.0
C2 C4 H4A 109.5
C2 C4 H4B 109.5
H4A C4 H4B 109.5
C2 C4 H4C 109.5
H4A C4 H4C 109.5
H4B C4 H4C 109.5
N3 C5 C6 120.4(3)
N3 C5 C2 115.8(3)
C6 C5 C2 123.7(3)
C7 C6 C5 120.2(3)
C7 C6 H6 119.9
C5 C6 H6 119.9
C6 C7 C8 119.2(4)
C6 C7 H7 120.4
C8 C7 H7 120.4
C7 C8 C9 117.9(4)
C7 C8 H8 121.1
C9 C8 H8 121.1
N3 C9 C8 123.3(3)
N3 C9 H9 118.4
C8 C9 H9 118.4
N1 C10 C15 124.6(3)
N1 C10 C11 119.0(3)
C15 C10 C11 116.3(3)
C12 C11 C10 122.0(3)
C12 C11 H11 119.0
C10 C11 H11 119.0
C11 C12 C13 119.7(3)
C11 C12 C16 118.6(3)
C13 C12 C16 121.7(3)
C12 C13 C14 120.4(3)
C12 C13 H13 119.8
C14 C13 H13 119.8
C13 C14 C15 119.3(3)
C13 C14 C17 121.4(3)
C15 C14 C17 119.3(4)
C14 C15 C10 122.2(3)
C14 C15 H15 118.9
C10 C15 H15 118.9
C12 C16 H16A 109.5
C12 C16 H16B 109.5
H16A C16 H16B 109.5
C12 C16 H16C 109.5
H16A C16 H16C 109.5
H16B C16 H16C 109.5
C14 C17 H17A 109.5
C14 C17 H17B 109.5
H17A C17 H17B 109.5
C14 C17 H17C 109.5
H17A C17 H17C 109.5
H17B C17 H17C 109.5
N2 C18 C23 125.1(3)
N2 C18 C19 119.5(3)
C23 C18 C19 115.4(3)
C20 C19 C18 121.7(3)
C20 C19 H19 119.1
C18 C19 H19 119.1
C19 C20 C21 120.7(3)
C19 C20 C24 118.6(3)
C21 C20 C24 120.7(3)
C20 C21 C22 119.4(3)
C20 C21 H21 120.3
C22 C21 H21 120.3
C23 C22 C21 120.0(3)
C23 C22 C25 120.1(3)
C21 C22 C25 119.9(3)
C22 C23 C18 122.8(3)
C22 C23 H23 118.6
C18 C23 H23 118.6
C20 C24 H24A 109.5
C20 C24 H24B 109.5
H24A C24 H24B 109.5
C20 C24 H24C 109.5
H24A C24 H24C 109.5
H24B C24 H24C 109.5
C22 C25 H25A 109.5
C22 C25 H25B 109.5
H25A C25 H25B 109.5
C22 C25 H25C 109.5
H25A C25 H25C 109.5
H25B C25 H25C 109.5
N5 C26 C27 128.4(3)
N5 C26 C31 109.6(3)
C27 C26 C31 122.0(3)
C28 C27 C26 116.8(4)
C28 C27 H27 121.6
C26 C27 H27 121.6
C27 C28 C29 121.9(4)
C27 C28 H28 119.1
C29 C28 H28 119.1
C30 C29 C28 121.6(4)
C30 C29 H29 119.2
C28 C29 H29 119.2
C29 C30 C31 117.3(4)
C29 C30 H30 121.3
C31 C30 H30 121.3
C26 C31 C30 120.3(4)
C26 C31 C32 106.7(3)
C30 C31 C32 133.0(4)
C37 C32 C33 118.6(3)
C37 C32 C31 135.4(3)
C33 C32 C31 106.0(3)
C34 C33 N5 128.8(3)
C34 C33 C32 121.6(3)
N5 C33 C32 109.6(3)
C35 C34 C33 118.7(3)
C35 C34 H34 120.7
C33 C34 H34 120.7
C34 C35 C36 120.2(4)
C34 C35 H35 119.9
C36 C35 H35 119.9
C37 C36 C35 120.8(4)
C37 C36 H36 119.6
C35 C36 H36 119.6
C36 C37 C32 120.1(4)
C36 C37 H37 119.9
C32 C37 H37 119.9
N6 C38 C39 125.4(2)
N6 C38 H38 117.3
C39 C38 H38 117.3
C38 C39 C40 119.6(2)
C38 C39 H39 120.2
C40 C39 H39 120.2
N7 C40 C41 122.8(3)
N7 C40 C39 121.6(3)
C41 C40 C39 115.6(2)
C42 C41 C40 119.9(3)
C42 C41 H41 120.1
C40 C41 H41 120.1
N6 C42 C41 125.1(3)
N6 C42 H42 117.5
C41 C42 H42 117.5
N7 C43 H43A 109.5
N7 C43 H43B 109.5
H43A C43 H43B 109.5
N7 C43 H43C 109.5
H43A C43 H43C 109.5
H43B C43 H43C 109.5
N7 C44 H44A 109.5
N7 C44 H44B 109.5
H44A C44 H44B 109.5
N7 C44 H44C 109.5
H44A C44 H44C 109.5
H44B C44 H44C 109.5
N8 C45 C46 124.6(3)
N8 C45 H45 117.7
C46 C45 H45 117.7
C45 C46 C47 120.2(4)
C45 C46 H46 119.9
C47 C46 H46 119.9
N9 C47 C46 123.1(4)
N9 C47 C48 121.3(4)
C46 C47 C48 115.6(3)
C49 C48 C47 119.1(3)
C49 C48 H48 120.5
C47 C48 H48 120.5
C48 C49 N8 125.3(3)
C48 C49 H49 117.3
N8 C49 H49 117.3
N9 C50 H50A 109.5
N9 C50 H50B 109.5
H50A C50 H50B 109.5
N9 C50 H50C 109.5
H50A C50 H50C 109.5
H50B C50 H50C 109.5
N9 C51 H51A 109.5
N9 C51 H51B 109.5
H51A C51 H51B 109.5
N9 C51 H51C 109.5
H51A C51 H51C 109.5
H51B C51 H51C 109.5

loop_
_geom_bond_atom_site_label_1
_geom_bond_atom_site_label_2
_geom_bond_distance
Zr N4 1.883(3)
Zr N2 2.182(2)
Zr N1 2.197(2)
Zr N8 2.391(3)
Zr N6 2.400(2)
Zr N3 2.447(3)
N1 C10 1.390(4)
N1 C1 1.460(4)
N2 C18 1.383(4)
N2 C3 1.465(4)
N3 C9 1.336(4)
N3 C5 1.348(4)
N4 N5 1.362(4)
N5 C33 1.386(4)
N5 C26 1.392(4)
N6 C38 1.354(3)
N6 C42 1.360(4)
N7 C40 1.340(4)
N7 C43 1.448(4)
N7 C44 1.469(4)
N8 C45 1.350(4)
N8 C49 1.358(4)
N9 C47 1.352(5)
N9 C51 1.447(7)
N9 C50 1.490(7)
C1 C2 1.558(4)
C1 H1A 0.9900
C1 H1B 0.9900
C2 C5 1.519(4)
C2 C4 1.539(4)
C2 C3 1.540(4)
C3 H3A 0.9900
C3 H3B 0.9900
C4 H4A 0.9800
C4 H4B 0.9800
C4 H4C 0.9800
C5 C6 1.393(5)
C6 C7 1.374(6)
C6 H6 0.9500
C7 C8 1.382(6)
C7 H7 0.9500
C8 C9 1.385(5)
C8 H8 0.9500
C9 H9 0.9500
C10 C15 1.400(4)
C10 C11 1.426(5)
C11 C12 1.376(4)
C11 H11 0.9500
C12 C13 1.391(5)
C12 C16 1.504(5)
C13 C14 1.392(5)
C13 H13 0.9500
C14 C15 1.395(5)
C14 C17 1.509(5)
C15 H15 0.9500
C16 H16A 0.9800
C16 H16B 0.9800
C16 H16C 0.9800
C17 H17A 0.9800
C17 H17B 0.9800
C17 H17C 0.9800
C18 C23 1.405(4)
C18 C19 1.432(5)
C19 C20 1.378(4)
C19 H19 0.9500
C20 C21 1.385(5)
C20 C24 1.518(5)
C21 C22 1.390(5)
C21 H21 0.9500
C22 C23 1.382(4)
C22 C25 1.506(4)
C23 H23 0.9500
C24 H24A 0.9800
C24 H24B 0.9800
C24 H24C 0.9800
C25 H25A 0.9800
C25 H25B 0.9800
C25 H25C 0.9800
C26 C27 1.400(5)
C26 C31 1.403(5)
C27 C28 1.377(5)
C27 H27 0.9500
C28 C29 1.411(7)
C28 H28 0.9500
C29 C30 1.374(6)
C29 H29 0.9500
C30 C31 1.414(5)
C30 H30 0.9500
C31 C32 1.453(5)
C32 C37 1.389(5)
C32 C33 1.418(5)
C33 C34 1.384(5)
C34 C35 1.377(5)
C34 H34 0.9500
C35 C36 1.418(6)
C35 H35 0.9500
C36 C37 1.366(6)
C36 H36 0.9500
C37 H37 0.9500
C38 C39 1.362(3)
C38 H38 0.9500
C39 C40 1.422(4)
C39 H39 0.9500
C40 C41 1.409(4)
C41 C42 1.366(4)
C41 H41 0.9500
C42 H42 0.9500
C43 H43A 0.9800
C43 H43B 0.9800
C43 H43C 0.9800
C44 H44A 0.9800
C44 H44B 0.9800
C44 H44C 0.9800
C45 C46 1.378(5)
C45 H45 0.9500
C46 C47 1.392(6)
C46 H46 0.9500
C47 C48 1.444(6)
C48 C49 1.356(5)
C48 H48 0.9500
C49 H49 0.9500
C50 H50A 0.9800
C50 H50B 0.9800
C50 H50C 0.9800
C51 H51A 0.9800
C51 H51B 0.9800
C51 H51C 0.9800

loop_
_geom_torsion_atom_site_label_1
_geom_torsion_atom_site_label_2
_geom_torsion_atom_site_label_3
_geom_torsion_atom_site_label_4
_geom_torsion
N4 Zr N1 C10 -22.6(2)
N2 Zr N1 C10 -132.8(2)
N8 Zr N1 C10 149.3(3)
N6 Zr N1 C10 73.4(2)
N3 Zr N1 C10 148.0(2)
N4 Zr N1 C1 154.2(2)
N2 Zr N1 C1 44.0(2)
N8 Zr N1 C1 -33.8(4)
N6 Zr N1 C1 -109.7(2)
N3 Zr N1 C1 -35.1(2)
N4 Zr N2 C18 29.8(3)
N1 Zr N2 C18 133.4(3)
N8 Zr N2 C18 -62.2(2)
N6 Zr N2 C18 -143.6(2)
N3 Zr N2 C18 -143.6(3)
N4 Zr N2 C3 -138.5(2)
N1 Zr N2 C3 -34.8(2)
N8 Zr N2 C3 129.6(2)
N6 Zr N2 C3 48.2(3)
N3 Zr N2 C3 48.2(2)
N4 Zr N3 C9 -12.3(6)
N2 Zr N3 C9 133.3(3)
N1 Zr N3 C9 -137.1(3)
N8 Zr N3 C9 43.3(2)
N6 Zr N3 C9 -46.7(2)
N4 Zr N3 C5 165.7(5)
N2 Zr N3 C5 -48.7(2)
N1 Zr N3 C5 40.9(2)
N8 Zr N3 C5 -138.7(2)
N6 Zr N3 C5 131.3(2)
N2 Zr N4 N5 161(2)
N1 Zr N4 N5 68(2)
N8 Zr N4 N5 -110(2)
N6 Zr N4 N5 -22(2)
N3 Zr N4 N5 -56(3)
Zr N4 N5 C33 -149(2)
Zr N4 N5 C26 23(3)
N4 Zr N6 C38 118.1(3)
N2 Zr N6 C38 -68.2(3)
N1 Zr N6 C38 14.7(3)
N8 Zr N6 C38 -149.8(3)
N3 Zr N6 C38 -68.2(3)
N4 Zr N6 C42 -63.0(3)
N2 Zr N6 C42 110.7(3)
N1 Zr N6 C42 -166.4(3)
N8 Zr N6 C42 29.1(3)
N3 Zr N6 C42 110.7(3)
N4 Zr N8 C45 -151.2(3)
N2 Zr N8 C45 -41.2(3)
N1 Zr N8 C45 36.7(5)
N6 Zr N8 C45 112.7(3)
N3 Zr N8 C45 38.0(2)
N4 Zr N8 C49 25.0(3)
N2 Zr N8 C49 134.9(3)
N1 Zr N8 C49 -147.2(3)
N6 Zr N8 C49 -71.2(3)
N3 Zr N8 C49 -145.9(3)
C10 N1 C1 C2 169.4(2)
Zr N1 C1 C2 -8.0(4)
N1 C1 C2 C5 73.7(3)
N1 C1 C2 C4 -167.9(3)
N1 C1 C2 C3 -53.2(4)
C18 N2 C3 C2 -179.3(3)
Zr N2 C3 C2 -9.4(3)
C5 C2 C3 N2 -61.3(4)
C4 C2 C3 N2 178.7(3)
C1 C2 C3 N2 64.4(3)
C9 N3 C5 C6 3.5(5)
Zr N3 C5 C6 -174.6(3)
C9 N3 C5 C2 -179.1(3)
Zr N3 C5 C2 2.9(3)
C4 C2 C5 N3 178.3(3)
C3 C2 C5 N3 61.0(3)
C1 C2 C5 N3 -66.8(3)
C4 C2 C5 C6 -4.4(4)
C3 C2 C5 C6 -121.6(4)
C1 C2 C5 C6 110.6(4)
N3 C5 C6 C7 -2.9(6)
C2 C5 C6 C7 179.9(4)
C5 C6 C7 C8 -0.1(7)
C6 C7 C8 C9 2.2(7)
C5 N3 C9 C8 -1.2(5)
Zr N3 C9 C8 176.8(3)
C7 C8 C9 N3 -1.7(6)
C1 N1 C10 C15 6.9(4)
Zr N1 C10 C15 -176.1(2)
C1 N1 C10 C11 -170.6(2)
Zr N1 C10 C11 6.4(4)
N1 C10 C11 C12 173.0(3)
C15 C10 C11 C12 -4.7(4)
C10 C11 C12 C13 2.1(5)
C10 C11 C12 C16 -179.1(3)
C11 C12 C13 C14 1.8(5)
C16 C12 C13 C14 -177.0(3)
C12 C13 C14 C15 -2.9(5)
C12 C13 C14 C17 176.4(4)
C13 C14 C15 C10 0.1(5)
C17 C14 C15 C10 -179.2(4)
N1 C10 C15 C14 -174.0(3)
C11 C10 C15 C14 3.6(5)
C3 N2 C18 C23 2.5(4)
Zr N2 C18 C23 -166.2(2)
C3 N2 C18 C19 179.4(3)
Zr N2 C18 C19 10.7(4)
N2 C18 C19 C20 -175.6(3)
C23 C18 C19 C20 1.6(5)
C18 C19 C20 C21 -0.5(6)
C18 C19 C20 C24 177.4(4)
C19 C20 C21 C22 -1.2(6)
C24 C20 C21 C22 -179.1(4)
C20 C21 C22 C23 1.8(5)
C20 C21 C22 C25 -178.5(3)
C21 C22 C23 C18 -0.6(5)
C25 C22 C23 C18 179.7(3)
N2 C18 C23 C22 176.0(3)
C19 C18 C23 C22 -1.1(5)
N4 N5 C26 C27 2.7(5)
C33 N5 C26 C27 175.6(3)
N4 N5 C26 C31 -176.4(3)
C33 N5 C26 C31 -3.5(3)
N5 C26 C27 C28 179.3(3)
C31 C26 C27 C28 -1.7(5)
C26 C27 C28 C29 -0.6(6)
C27 C28 C29 C30 1.7(6)
C28 C29 C30 C31 -0.4(6)
N5 C26 C31 C30 -177.8(3)
C27 C26 C31 C30 3.0(5)
N5 C26 C31 C32 3.7(3)
C27 C26 C31 C32 -175.5(3)
C29 C30 C31 C26 -1.9(5)
C29 C30 C31 C32 176.2(3)
C26 C31 C32 C37 175.1(4)
C30 C31 C32 C37 -3.1(6)
C26 C31 C32 C33 -2.5(3)
C30 C31 C32 C33 179.3(3)
N4 N5 C33 C34 -5.3(5)
C26 N5 C33 C34 -178.2(3)
N4 N5 C33 C32 174.8(3)
C26 N5 C33 C32 1.8(3)
C37 C32 C33 C34 2.3(5)
C31 C32 C33 C34 -179.6(3)
C37 C32 C33 N5 -177.7(3)
C31 C32 C33 N5 0.4(3)
N5 C33 C34 C35 177.8(3)
C32 C33 C34 C35 -2.3(5)
C33 C34 C35 C36 0.5(5)
C34 C35 C36 C37 1.2(5)
C35 C36 C37 C32 -1.2(5)
C33 C32 C37 C36 -0.6(5)
C31 C32 C37 C36 -178.0(3)
C42 N6 C38 C39 -1.0(6)
Zr N6 C38 C39 178.0(4)
N6 C38 C39 C40 3.2(7)
C43 N7 C40 C41 -179.3(3)
C44 N7 C40 C41 0.0(5)
C43 N7 C40 C39 -0.3(5)
C44 N7 C40 C39 179.0(3)
C38 C39 C40 N7 176.9(4)
C38 C39 C40 C41 -4.0(5)
N7 C40 C41 C42 -178.0(3)
C39 C40 C41 C42 2.9(4)
C38 N6 C42 C41 -0.2(5)
Zr N6 C42 C41 -179.1(2)
C40 C41 C42 N6 -0.9(5)
C49 N8 C45 C46 4.6(5)
Zr N8 C45 C46 -179.0(3)
N8 C45 C46 C47 -0.6(6)
C51 N9 C47 C46 -176.8(6)
C50 N9 C47 C46 4.5(9)
C51 N9 C47 C48 2.0(9)
C50 N9 C47 C48 -176.7(6)
C45 C46 C47 N9 175.1(5)
C45 C46 C47 C48 -3.7(7)
N9 C47 C48 C49 -175.0(5)
C46 C47 C48 C49 3.9(7)
C47 C48 C49 N8 0.2(6)
C45 N8 C49 C48 -4.3(5)
Zr N8 C49 C48 179.3(3)

loop_
_platon_squeeze_void_nr
_platon_squeeze_void_average_x
_platon_squeeze_void_average_y
_platon_squeeze_void_average_z
_platon_squeeze_void_volume
_platon_squeeze_void_count_electrons
_platon_squeeze_void_content
1 0.078 -0.010 0.500 882 159 2*toluene
